data_7116393
loop_
_publ_author_name
'Sengodagounder Muthusamy'
'Manickasamy Sivaguru'
'Eringathodi Suresh'

_publ_section_title
;
 Indium(III) chloride catalyzed highly diastereoselective domino synthesis
 of indenodithiepines and indenodithiocines
;
_journal_name_full Chem.Commun.
_journal_page_first 707
_journal_paper_doi 10.1039/C4cc07280D
_journal_volume 51
_journal_year 2015
_chemical_formula_moiety 'C33 H29 Cl S2'
_chemical_formula_sum 'C33 H29 Cl S2'
_chemical_formula_weight 525.13
_chemical_name_systematic
; 

 ? 

;
_space_group_IT_number 2
_symmetry_cell_setting triclinic
_symmetry_space_group_name_Hall '-P 1'
_symmetry_space_group_name_H-M 'P -1'
_atom_sites_solution_hydrogens geom
_atom_sites_solution_primary direct
_atom_sites_solution_secondary difmap
_audit_creation_method SHELXL-97
_audit_update_record
;
2014-08-18 deposited with the CCDC.
2014-11-24 downloaded from the CCDC.
;
_cell_angle_alpha 74.650(4)
_cell_angle_beta 76.568(4)
_cell_angle_gamma 68.378(4)
_cell_formula_units_Z 2
_cell_length_a 9.901(2)
_cell_length_b 11.029(3)
_cell_length_c 14.297(3)
_cell_measurement_reflns_used 3412
_cell_measurement_temperature 293(2)
_cell_measurement_theta_max 26.94
_cell_measurement_theta_min 2.24
_cell_volume 1383.7(6)
_computing_cell_refinement 'BRUKER SMART'
_computing_data_collection 'BRUKER SMART'
_computing_data_reduction 'BRUKER SAINT'
_computing_molecular_graphics ORTEP
_computing_structure_refinement 'SHELXL-97 (Sheldrick, 1997)'
_computing_structure_solution 'SHELXS-97 (Sheldrick, 1990)'
_diffrn_ambient_temperature 293(2)
_diffrn_measured_fraction_theta_full 0.988
_diffrn_measured_fraction_theta_max 0.988
_diffrn_measurement_device_type 'BRUKER SMART APEX CCD DIFFRACTOMETER'
_diffrn_measurement_method 'OMEGA-PHI SCAN'
_diffrn_radiation_monochromator graphite
_diffrn_radiation_source 'fine-focus sealed tube'
_diffrn_radiation_type MoK\a
_diffrn_radiation_wavelength 0.71073
_diffrn_reflns_av_R_equivalents 0.0232
_diffrn_reflns_av_sigmaI/netI 0.0389
_diffrn_reflns_limit_h_max 12
_diffrn_reflns_limit_h_min -12
_diffrn_reflns_limit_k_max 13
_diffrn_reflns_limit_k_min -13
_diffrn_reflns_limit_l_max 17
_diffrn_reflns_limit_l_min -17
_diffrn_reflns_number 10775
_diffrn_reflns_theta_full 26.00
_diffrn_reflns_theta_max 26.00
_diffrn_reflns_theta_min 1.49
_exptl_absorpt_coefficient_mu 0.309
_exptl_absorpt_correction_T_max 0.9668
_exptl_absorpt_correction_T_min 0.9341
_exptl_absorpt_correction_type multi-scan
_exptl_absorpt_process_details 'BRUKER SADABS'
_exptl_crystal_colour YELLOW
_exptl_crystal_density_diffrn 1.260
_exptl_crystal_density_method 'not measured'
_exptl_crystal_description BLOCKS
_exptl_crystal_F_000 552
_exptl_crystal_size_max 0.22
_exptl_crystal_size_mid 0.22
_exptl_crystal_size_min 0.11
_refine_diff_density_max 0.376
_refine_diff_density_min -0.230
_refine_diff_density_rms 0.051
_refine_ls_extinction_method none
_refine_ls_goodness_of_fit_ref 1.078
_refine_ls_hydrogen_treatment mixed
_refine_ls_matrix_type full
_refine_ls_number_parameters 327
_refine_ls_number_reflns 5382
_refine_ls_number_restraints 0
_refine_ls_restrained_S_all 1.078
_refine_ls_R_factor_all 0.0794
_refine_ls_R_factor_gt 0.0619
_refine_ls_shift/su_max 0.001
_refine_ls_shift/su_mean 0.000
_refine_ls_structure_factor_coef Fsqd
_refine_ls_weighting_details 'calc w=1/[\s^2^(Fo^2^)+(0.0698P)^2^+0.5957P] where P=(Fo^2^+2Fc^2^)/3'
_refine_ls_weighting_scheme calc
_refine_ls_wR_factor_gt 0.1434
_refine_ls_wR_factor_ref 0.1546
_reflns_number_gt 4235
_reflns_number_total 5447
_reflns_threshold_expression >2sigma(I)
_cod_data_source_file c4cc07280d2.cif
_cod_data_source_block indenodithipine2
_cod_original_cell_volume 1383.6(5)
_cod_original_sg_symbol_H-M P-1
_cod_database_code 7116393

loop_
_symmetry_equiv_pos_as_xyz
'x, y, z'
'-x, -y, -z'

loop_
_atom_site_label
_atom_site_type_symbol
_atom_site_fract_x
_atom_site_fract_y
_atom_site_fract_z
_atom_site_U_iso_or_equiv
_atom_site_adp_type
_atom_site_occupancy
_atom_site_symmetry_multiplicity
_atom_site_calc_flag
_atom_site_refinement_flags
S1 S 0.09893(8) 1.11409(8) 0.16052(6) 0.0582(2) Uani 1 1 d .
S2 S 0.21444(9) 0.72913(7) 0.26976(6) 0.0578(2) Uani 1 1 d .
Cl1 Cl 0.71035(11) 1.32055(10) 0.01479(6) 0.0807(3) Uani 1 1 d .
C1 C 0.3475(3) 1.2295(3) 0.1447(2) 0.0558(7) Uani 1 1 d .
H1 H 0.2520 1.2738 0.1708 0.067 Uiso 1 1 calc R
C2 C 0.4458(4) 1.2992(3) 0.1052(2) 0.0617(8) Uani 1 1 d .
H2 H 0.4166 1.3897 0.1048 0.074 Uiso 1 1 calc R
C3 C 0.5862(4) 1.2335(3) 0.0667(2) 0.0551(8) Uani 1 1 d .
C4 C 0.6320(3) 1.0995(3) 0.0684(2) 0.0572(8) Uani 1 1 d .
H4 H 0.7283 1.0555 0.0434 0.069 Uiso 1 1 calc R
C5 C 0.5332(3) 1.0310(3) 0.1078(2) 0.0510(7) Uani 1 1 d .
H5 H 0.5638 0.9402 0.1088 0.061 Uiso 1 1 calc R
C6 C 0.3901(3) 1.0943(3) 0.14571(18) 0.0430(6) Uani 1 1 d .
C7 C 0.2874(3) 1.0127(3) 0.18458(19) 0.0415(6) Uani 1 1 d .
H7 H 0.3209 0.9437 0.1452 0.050 Uiso 1 1 calc R
C8 C 0.2949(3) 0.9398(2) 0.28951(18) 0.0371(5) Uani 1 1 d .
C9 C 0.3371(3) 0.7874(2) 0.31262(19) 0.0414(6) Uani 1 1 d .
C10 C 0.0352(3) 0.8433(3) 0.3084(2) 0.0611(8) Uani 1 1 d .
H10A H -0.0217 0.7933 0.3563 0.073 Uiso 1 1 calc R
H10B H 0.0480 0.9053 0.3399 0.073 Uiso 1 1 calc R
C11 C -0.0493(3) 0.9207(3) 0.2235(3) 0.0640(8) Uani 1 1 d .
H11A H -0.0765 0.8594 0.1999 0.077 Uiso 1 1 calc R
H11B H -0.1395 0.9849 0.2479 0.077 Uiso 1 1 calc R
C12 C 0.0313(4) 0.9938(3) 0.1377(2) 0.0630(8) Uani 1 1 d .
H12A H -0.0338 1.0398 0.0889 0.076 Uiso 1 1 calc R
H12B H 0.1146 0.9278 0.1087 0.076 Uiso 1 1 calc R
C13 C 0.2720(3) 0.9857(2) 0.37174(18) 0.0367(5) Uani 1 1 d .
C14 C 0.2896(3) 0.8732(2) 0.45670(18) 0.0364(5) Uani 1 1 d .
C15 C 0.3216(3) 0.7568(2) 0.42278(19) 0.0388(6) Uani 1 1 d .
C16 C 0.2338(3) 1.1245(2) 0.38542(18) 0.0386(6) Uani 1 1 d .
C17 C 0.0920(3) 1.2112(3) 0.3873(2) 0.0555(7) Uani 1 1 d .
H17 H 0.0184 1.1840 0.3780 0.067 Uiso 1 1 calc R
C18 C 0.0578(4) 1.3385(3) 0.4028(3) 0.0704(10) Uani 1 1 d .
H18 H -0.0384 1.3963 0.4035 0.085 Uiso 1 1 calc R
C19 C 0.1641(4) 1.3800(3) 0.4170(3) 0.0697(10) Uani 1 1 d .
H19 H 0.1409 1.4662 0.4262 0.084 Uiso 1 1 calc R
C20 C 0.3043(4) 1.2944(3) 0.4175(3) 0.0744(10) Uani 1 1 d .
H20 H 0.3768 1.3216 0.4283 0.089 Uiso 1 1 calc R
C21 C 0.3390(3) 1.1673(3) 0.4019(3) 0.0614(8) Uani 1 1 d .
H21 H 0.4351 1.1095 0.4026 0.074 Uiso 1 1 calc R
C22 C 0.2818(3) 0.8687(3) 0.55550(19) 0.0416(6) Uani 1 1 d .
H22 H 0.2610 0.9465 0.5779 0.050 Uiso 1 1 calc R
C23 C 0.3054(3) 0.7469(3) 0.62118(19) 0.0451(6) Uani 1 1 d .
C24 C 0.3328(3) 0.6331(3) 0.5862(2) 0.0476(7) Uani 1 1 d .
H24 H 0.3463 0.5521 0.6302 0.057 Uiso 1 1 calc R
C25 C 0.3408(3) 0.6366(3) 0.4879(2) 0.0463(6) Uani 1 1 d .
H25 H 0.3588 0.5591 0.4659 0.056 Uiso 1 1 calc R
C26 C 0.3041(4) 0.7364(3) 0.7287(2) 0.0694(9) Uani 1 1 d .
H26A H 0.2084 0.7386 0.7641 0.104 Uiso 1 1 calc R
H26B H 0.3273 0.8096 0.7371 0.104 Uiso 1 1 calc R
H26C H 0.3758 0.6542 0.7532 0.104 Uiso 1 1 calc R
C27 C 0.4960(3) 0.7259(2) 0.26563(19) 0.0424(6) Uani 1 1 d .
C28 C 0.6096(3) 0.7260(3) 0.3070(2) 0.0481(7) Uani 1 1 d .
H28 H 0.5876 0.7610 0.3633 0.058 Uiso 1 1 calc R
C29 C 0.7543(3) 0.6755(3) 0.2663(2) 0.0573(8) Uani 1 1 d .
H29 H 0.8278 0.6759 0.2965 0.069 Uiso 1 1 calc R
C30 C 0.7932(4) 0.6244(3) 0.1824(3) 0.0651(9) Uani 1 1 d .
C31 C 0.6806(4) 0.6252(3) 0.1410(2) 0.0705(9) Uani 1 1 d .
H31 H 0.7035 0.5915 0.0841 0.085 Uiso 1 1 calc R
C32 C 0.5344(4) 0.6742(3) 0.1810(2) 0.0577(8) Uani 1 1 d .
H32 H 0.4615 0.6725 0.1509 0.069 Uiso 1 1 calc R
C33 C 0.9525(5) 0.5692(5) 0.1382(3) 0.1078(15) Uani 1 1 d .
H33A H 0.9732 0.4797 0.1309 0.162 Uiso 1 1 calc R
H33B H 1.0147 0.5695 0.1805 0.162 Uiso 1 1 calc R
H33C H 0.9706 0.6233 0.0750 0.162 Uiso 1 1 calc R

loop_
_atom_site_aniso_label
_atom_site_aniso_U_11
_atom_site_aniso_U_22
_atom_site_aniso_U_33
_atom_site_aniso_U_23
_atom_site_aniso_U_13
_atom_site_aniso_U_12
S1 0.0476(4) 0.0575(5) 0.0680(5) 0.0036(4) -0.0264(4) -0.0160(3)
S2 0.0646(5) 0.0525(4) 0.0711(5) -0.0167(4) -0.0230(4) -0.0254(4)
Cl1 0.1010(7) 0.1007(7) 0.0615(5) 0.0059(5) -0.0131(5) -0.0718(6)
C1 0.0553(18) 0.0494(17) 0.0562(18) -0.0002(14) -0.0114(14) -0.0150(14)
C2 0.080(2) 0.0470(17) 0.063(2) 0.0035(14) -0.0232(17) -0.0294(16)
C3 0.065(2) 0.070(2) 0.0393(15) 0.0067(14) -0.0166(14) -0.0391(17)
C4 0.0532(18) 0.073(2) 0.0474(17) -0.0052(15) -0.0091(14) -0.0272(16)
C5 0.0538(18) 0.0506(16) 0.0489(16) -0.0041(13) -0.0120(13) -0.0186(13)
C6 0.0489(16) 0.0454(15) 0.0359(14) 0.0011(11) -0.0149(11) -0.0178(12)
C7 0.0397(14) 0.0425(14) 0.0427(14) -0.0043(11) -0.0125(11) -0.0127(11)
C8 0.0338(13) 0.0358(13) 0.0446(14) -0.0051(11) -0.0124(11) -0.0127(10)
C9 0.0468(15) 0.0361(13) 0.0465(15) -0.0076(11) -0.0141(12) -0.0155(11)
C10 0.0567(19) 0.078(2) 0.0628(19) -0.0181(17) -0.0064(15) -0.0363(17)
C11 0.0510(18) 0.070(2) 0.077(2) -0.0150(17) -0.0122(16) -0.0255(16)
C12 0.0537(18) 0.081(2) 0.064(2) -0.0131(17) -0.0254(15) -0.0232(16)
C13 0.0335(13) 0.0348(13) 0.0431(14) -0.0046(11) -0.0101(11) -0.0123(10)
C14 0.0323(12) 0.0341(13) 0.0421(14) -0.0061(10) -0.0070(10) -0.0101(10)
C15 0.0353(13) 0.0373(13) 0.0454(14) -0.0049(11) -0.0099(11) -0.0135(10)
C16 0.0405(14) 0.0345(13) 0.0407(14) -0.0044(10) -0.0080(11) -0.0131(11)
C17 0.0419(16) 0.0482(16) 0.080(2) -0.0172(15) -0.0112(14) -0.0148(13)
C18 0.0467(18) 0.0477(18) 0.111(3) -0.0258(18) -0.0083(18) -0.0037(14)
C19 0.070(2) 0.0410(17) 0.103(3) -0.0286(17) -0.0002(19) -0.0202(16)
C20 0.057(2) 0.060(2) 0.124(3) -0.040(2) -0.012(2) -0.0256(17)
C21 0.0418(16) 0.0514(17) 0.099(3) -0.0280(17) -0.0137(16) -0.0131(13)
C22 0.0375(14) 0.0414(14) 0.0449(15) -0.0105(12) -0.0063(11) -0.0106(11)
C23 0.0339(14) 0.0512(16) 0.0430(15) -0.0023(12) -0.0058(11) -0.0106(11)
C24 0.0423(15) 0.0422(15) 0.0479(16) 0.0074(12) -0.0086(12) -0.0122(12)
C25 0.0448(15) 0.0339(13) 0.0578(17) -0.0045(12) -0.0084(13) -0.0131(11)
C26 0.078(2) 0.069(2) 0.0440(17) -0.0023(15) -0.0121(16) -0.0087(18)
C27 0.0512(16) 0.0316(13) 0.0424(14) -0.0048(11) -0.0085(12) -0.0119(11)
C28 0.0515(17) 0.0459(15) 0.0503(16) -0.0121(12) -0.0048(13) -0.0195(13)
C29 0.0518(18) 0.0551(17) 0.066(2) -0.0083(15) -0.0079(15) -0.0220(14)
C30 0.058(2) 0.0585(19) 0.067(2) -0.0122(16) 0.0026(17) -0.0130(16)
C31 0.085(3) 0.065(2) 0.0526(19) -0.0247(16) 0.0016(17) -0.0127(18)
C32 0.069(2) 0.0530(17) 0.0493(17) -0.0155(14) -0.0152(15) -0.0102(15)
C33 0.074(3) 0.122(4) 0.109(4) -0.044(3) 0.019(2) -0.016(3)

loop_
_atom_type_symbol
_atom_type_description
_atom_type_scat_dispersion_real
_atom_type_scat_dispersion_imag
_atom_type_scat_source
C C 0.0033 0.0016 'International Tables Vol C Tables 4.2.6.8 and 6.1.1.4'
H H 0.0000 0.0000 'International Tables Vol C Tables 4.2.6.8 and 6.1.1.4'
S S 0.1246 0.1234 'International Tables Vol C Tables 4.2.6.8 and 6.1.1.4'
Cl Cl 0.1484 0.1585 'International Tables Vol C Tables 4.2.6.8 and 6.1.1.4'

loop_
_geom_angle_atom_site_label_1
_geom_angle_atom_site_label_2
_geom_angle_atom_site_label_3
_geom_angle
C12 S1 C7 102.62(14)
C10 S2 C9 101.43(13)
C2 C1 C6 120.8(3)
C2 C1 H1 119.6
C6 C1 H1 119.6
C3 C2 C1 119.3(3)
C3 C2 H2 120.3
C1 C2 H2 120.3
C2 C3 C4 121.1(3)
C2 C3 Cl1 119.9(2)
C4 C3 Cl1 119.0(3)
C3 C4 C5 119.1(3)
C3 C4 H4 120.5
C5 C4 H4 120.5
C6 C5 C4 121.4(3)
C6 C5 H5 119.3
C4 C5 H5 119.3
C5 C6 C1 118.2(3)
C5 C6 C7 118.1(2)
C1 C6 C7 123.7(3)
C8 C7 C6 114.2(2)
C8 C7 S1 113.49(18)
C6 C7 S1 110.64(17)
C8 C7 H7 105.9
C6 C7 H7 105.9
S1 C7 H7 105.9
C13 C8 C7 130.5(2)
C13 C8 C9 110.5(2)
C7 C8 C9 119.0(2)
C15 C9 C27 111.7(2)
C15 C9 C8 101.9(2)
C27 C9 C8 109.6(2)
C15 C9 S2 111.37(18)
C27 C9 S2 109.49(17)
C8 C9 S2 112.59(17)
C11 C10 S2 112.5(2)
C11 C10 H10A 109.1
S2 C10 H10A 109.1
C11 C10 H10B 109.1
S2 C10 H10B 109.1
H10A C10 H10B 107.8
C12 C11 C10 115.5(3)
C12 C11 H11A 108.4
C10 C11 H11A 108.4
C12 C11 H11B 108.4
C10 C11 H11B 108.4
H11A C11 H11B 107.5
C11 C12 S1 118.3(2)
C11 C12 H12A 107.7
S1 C12 H12A 107.7
C11 C12 H12B 107.7
S1 C12 H12B 107.7
H12A C12 H12B 107.1
C8 C13 C14 109.3(2)
C8 C13 C16 129.9(2)
C14 C13 C16 120.8(2)
C22 C14 C15 120.4(2)
C22 C14 C13 131.3(2)
C15 C14 C13 108.3(2)
C25 C15 C14 120.2(2)
C25 C15 C9 130.1(2)
C14 C15 C9 109.6(2)
C17 C16 C21 118.0(2)
C17 C16 C13 121.4(2)
C21 C16 C13 120.5(2)
C16 C17 C18 120.6(3)
C16 C17 H17 119.7
C18 C17 H17 119.7
C19 C18 C17 120.5(3)
C19 C18 H18 119.7
C17 C18 H18 119.7
C20 C19 C18 119.5(3)
C20 C19 H19 120.2
C18 C19 H19 120.2
C19 C20 C21 120.1(3)
C19 C20 H20 119.9
C21 C20 H20 119.9
C16 C21 C20 121.2(3)
C16 C21 H21 119.4
C20 C21 H21 119.4
C14 C22 C23 119.6(2)
C14 C22 H22 120.2
C23 C22 H22 120.2
C24 C23 C22 119.0(2)
C24 C23 C26 119.5(3)
C22 C23 C26 121.5(3)
C25 C24 C23 121.8(2)
C25 C24 H24 119.1
C23 C24 H24 119.1
C15 C25 C24 119.0(3)
C15 C25 H25 120.5
C24 C25 H25 120.5
C23 C26 H26A 109.5
C23 C26 H26B 109.5
H26A C26 H26B 109.5
C23 C26 H26C 109.5
H26A C26 H26C 109.5
H26B C26 H26C 109.5
C28 C27 C32 117.1(3)
C28 C27 C9 118.8(2)
C32 C27 C9 124.0(3)
C29 C28 C27 121.3(3)
C29 C28 H28 119.3
C27 C28 H28 119.3
C30 C29 C28 121.9(3)
C30 C29 H29 119.1
C28 C29 H29 119.1
C31 C30 C29 116.8(3)
C31 C30 C33 121.7(3)
C29 C30 C33 121.5(4)
C30 C31 C32 122.5(3)
C30 C31 H31 118.8
C32 C31 H31 118.8
C31 C32 C27 120.4(3)
C31 C32 H32 119.8
C27 C32 H32 119.8
C30 C33 H33A 109.5
C30 C33 H33B 109.5
H33A C33 H33B 109.5
C30 C33 H33C 109.5
H33A C33 H33C 109.5
H33B C33 H33C 109.5

loop_
_geom_bond_atom_site_label_1
_geom_bond_atom_site_label_2
_geom_bond_distance
S1 C12 1.816(3)
S1 C7 1.846(3)
S2 C10 1.818(3)
S2 C9 1.842(3)
Cl1 C3 1.747(3)
C1 C2 1.386(4)
C1 C6 1.390(4)
C1 H1 0.9300
C2 C3 1.369(5)
C2 H2 0.9300
C3 C4 1.371(4)
C4 C5 1.382(4)
C4 H4 0.9300
C5 C6 1.379(4)
C5 H5 0.9300
C6 C7 1.517(4)
C7 C8 1.507(3)
C7 H7 0.9800
C8 C13 1.341(3)
C8 C9 1.536(3)
C9 C15 1.504(4)
C9 C27 1.533(4)
C10 C11 1.516(4)
C10 H10A 0.9700
C10 H10B 0.9700
C11 C12 1.513(5)
C11 H11A 0.9700
C11 H11B 0.9700
C12 H12A 0.9700
C12 H12B 0.9700
C13 C14 1.479(3)
C13 C16 1.490(3)
C14 C22 1.385(4)
C14 C15 1.394(3)
C15 C25 1.380(3)
C16 C17 1.376(4)
C16 C21 1.378(4)
C17 C18 1.384(4)
C17 H17 0.9300
C18 C19 1.364(5)
C18 H18 0.9300
C19 C20 1.361(5)
C19 H19 0.9300
C20 C21 1.382(4)
C20 H20 0.9300
C21 H21 0.9300
C22 C23 1.394(4)
C22 H22 0.9300
C23 C24 1.384(4)
C23 C26 1.508(4)
C24 C25 1.381(4)
C24 H24 0.9300
C25 H25 0.9300
C26 H26A 0.9600
C26 H26B 0.9600
C26 H26C 0.9600
C27 C28 1.388(4)
C27 C32 1.388(4)
C28 C29 1.377(4)
C28 H28 0.9300
C29 C30 1.375(5)
C29 H29 0.9300
C30 C31 1.374(5)
C30 C33 1.514(5)
C31 C32 1.385(5)
C31 H31 0.9300
C32 H32 0.9300
C33 H33A 0.9600
C33 H33B 0.9600
C33 H33C 0.9600
